data_2237715
loop_
_publ_author_name
'Fatima, Zeenat'
'Srinivasan, Thothadri'
'Koorathota, Suman'
'Thennarasu, Sathiah'
'Velmurugan, Devadasan'

_publ_section_title
;
 <i>N</i>-<i>tert</i>-Butyl-2-[4-(dimethylamino)phenyl]imidazo[1,2-<i>a</i>]pyrazin-3-amine
;
_journal_coeditor_code SU2577
_journal_issue 4
_journal_name_full 'Acta Crystallographica Section E'
_journal_page_first o612
_journal_page_last o613
_journal_paper_doi 10.1107/S1600536813007861
_journal_volume 69
_journal_year 2013
_chemical_formula_iupac 'C18 H23 N5'
_chemical_formula_moiety 'C18 H23 N5'
_chemical_formula_sum 'C18 H23 N5'
_chemical_formula_weight 309.41
_chemical_name_systematic <i>N</i>-<i>tert</i>-Butyl-2-[4-(dimethylamino)phenyl]imidazo[1,2-<i>a</i>]pyrazin-3-amine
_space_group_IT_number 61
_symmetry_cell_setting orthorhombic
_symmetry_space_group_name_Hall '-P 2ac 2ab'
_symmetry_space_group_name_H-M 'P b c a'
_atom_sites_solution_hydrogens geom
_atom_sites_solution_primary direct
_atom_sites_solution_secondary difmap
_audit_creation_method SHELXL-97
_cell_angle_alpha 90.00
_cell_angle_beta 90.00
_cell_angle_gamma 90.00
_cell_formula_units_Z 8
_cell_length_a 12.1746(11)
_cell_length_b 13.9614(13)
_cell_length_c 20.2985(19)
_cell_measurement_reflns_used 4157
_cell_measurement_temperature 293(2)
_cell_measurement_theta_max 28.26
_cell_measurement_theta_min 2.01
_cell_volume 3450.2(6)
_computing_cell_refinement 'SAINT (Bruker, 2008)'
_computing_data_collection 'APEX2 (Bruker, 2008)'
_computing_data_reduction 'SAINT (Bruker, 2008)'
_computing_molecular_graphics 'ORTEP-3 for Windows (Farrugia, 2012)'
_computing_publication_material 'SHELXL97 (Sheldrick, 2008)and PLATON (Spek, 2009)'
_computing_structure_refinement 'SHELXL97 (Sheldrick, 2008)'
_computing_structure_solution 'SHELXS97 (Sheldrick, 2008)'
_diffrn_ambient_temperature 293(2)
_diffrn_measured_fraction_theta_full 1.000
_diffrn_measured_fraction_theta_max 0.971
_diffrn_measurement_device_type 'Bruker SMART APEXII area-detector'
_diffrn_measurement_method '\w and \f scans'
_diffrn_radiation_monochromator graphite
_diffrn_radiation_source 'fine-focus sealed tube'
_diffrn_radiation_type MoK\a
_diffrn_radiation_wavelength 0.71073
_diffrn_reflns_av_R_equivalents 0.0432
_diffrn_reflns_av_sigmaI/netI 0.0349
_diffrn_reflns_limit_h_max 16
_diffrn_reflns_limit_h_min -15
_diffrn_reflns_limit_k_max 17
_diffrn_reflns_limit_k_min -18
_diffrn_reflns_limit_l_max 27
_diffrn_reflns_limit_l_min -16
_diffrn_reflns_number 18314
_diffrn_reflns_theta_full 25.00
_diffrn_reflns_theta_max 28.26
_diffrn_reflns_theta_min 2.01
_exptl_absorpt_coefficient_mu 0.074
_exptl_absorpt_correction_T_max 0.9853
_exptl_absorpt_correction_T_min 0.9781
_exptl_absorpt_correction_type multi-scan
_exptl_absorpt_process_details '(<i>SADABS</i>; Bruker, 2008)'
_exptl_crystal_colour Colourless
_exptl_crystal_density_diffrn 1.191
_exptl_crystal_density_method 'not measured'
_exptl_crystal_description Block
_exptl_crystal_F_000 1328
_exptl_crystal_size_max 0.30
_exptl_crystal_size_mid 0.25
_exptl_crystal_size_min 0.20
_refine_diff_density_max 0.321
_refine_diff_density_min -0.246
_refine_ls_extinction_coef 0.0055(8)
_refine_ls_extinction_expression Fc^*^=kFc[1+0.001xFc^2^\l^3^/sin(2\q)]^-1/4^
_refine_ls_extinction_method 'SHELXL97 (Sheldrick, 2008)'
_refine_ls_goodness_of_fit_ref 1.028
_refine_ls_hydrogen_treatment mixed
_refine_ls_matrix_type full
_refine_ls_number_parameters 218
_refine_ls_number_reflns 4157
_refine_ls_number_restraints 0
_refine_ls_restrained_S_all 1.028
_refine_ls_R_factor_all 0.0716
_refine_ls_R_factor_gt 0.0487
_refine_ls_shift/su_max 0.000
_refine_ls_shift/su_mean 0.000
_refine_ls_structure_factor_coef Fsqd
_refine_ls_weighting_details 'calc w=1/[\s^2^(Fo^2^)+(0.0723P)^2^+0.8061P] where P=(Fo^2^+2Fc^2^)/3'
_refine_ls_weighting_scheme calc
_refine_ls_wR_factor_gt 0.1313
_refine_ls_wR_factor_ref 0.1475
_reflns_number_gt 2964
_reflns_number_total 4157
_reflns_threshold_expression I>2sigma(I)
_cod_data_source_file su2577.cif
_cod_data_source_block I
_cod_database_code 2237715
_cod_database_fobs_code 2237715

loop_
_symmetry_equiv_pos_as_xyz
'x, y, z'
'-x+1/2, -y, z+1/2'
'x+1/2, -y+1/2, -z'
'-x, y+1/2, -z+1/2'
'-x, -y, -z'
'x-1/2, y, -z-1/2'
'-x-1/2, y-1/2, z'
'x, -y-1/2, z-1/2'

loop_
_atom_site_type_symbol
_atom_site_label
_atom_site_fract_x
_atom_site_fract_y
_atom_site_fract_z
_atom_site_U_iso_or_equiv
_atom_site_adp_type
_atom_site_calc_flag
_atom_site_refinement_flags
_atom_site_occupancy
_atom_site_symmetry_multiplicity
C C1 -0.08078(14) -0.06634(12) 0.30835(9) 0.0504(4) Uani d . 1 1
H H1 -0.1275 -0.0743 0.3442 0.060 Uiso calc R 1 1
C C2 -0.01406(13) 0.01078(11) 0.30790(8) 0.0435(4) Uani d . 1 1
H H2 -0.0140 0.0542 0.3427 0.052 Uiso calc R 1 1
C C3 0.04911(13) -0.03960(10) 0.20176(7) 0.0402(3) Uani d . 1 1
C C4 -0.01999(15) -0.11940(11) 0.20827(9) 0.0506(4) Uani d . 1 1
H H4 -0.0206 -0.1646 0.1746 0.061 Uiso calc R 1 1
C C5 0.12824(11) 0.09448(10) 0.23825(7) 0.0343(3) Uani d . 1 1
C C6 0.16191(11) 0.07218(10) 0.17397(7) 0.0340(3) Uani d . 1 1
C C7 0.23754(11) 0.12262(10) 0.12939(7) 0.0337(3) Uani d . 1 1
C C8 0.28253(13) 0.07449(10) 0.07535(7) 0.0397(3) Uani d . 1 1
H H8 0.2628 0.0110 0.0680 0.048 Uiso calc R 1 1
C C9 0.35502(14) 0.11775(12) 0.03267(7) 0.0455(4) Uani d . 1 1
H H9 0.3843 0.0825 -0.0020 0.055 Uiso calc R 1 1
C C10 0.38571(12) 0.21406(11) 0.04048(7) 0.0405(3) Uani d . 1 1
C C11 0.33674(12) 0.26364(11) 0.09300(7) 0.0396(3) Uani d . 1 1
H H11 0.3524 0.3283 0.0988 0.047 Uiso calc R 1 1
C C12 0.26608(12) 0.21882(10) 0.13617(7) 0.0375(3) Uani d . 1 1
H H12 0.2365 0.2538 0.1709 0.045 Uiso calc R 1 1
C C13 0.51820(19) 0.20205(17) -0.05008(11) 0.0752(6) Uani d . 1 1
H H13A 0.5585 0.1523 -0.0281 0.113 Uiso calc R 1 1
H H13B 0.5684 0.2428 -0.0734 0.113 Uiso calc R 1 1
H H13C 0.4674 0.1740 -0.0806 0.113 Uiso calc R 1 1
C C14 0.48781(18) 0.35712(15) 0.00500(10) 0.0670(5) Uani d . 1 1
H H14A 0.4222 0.3952 0.0070 0.101 Uiso calc R 1 1
H H14B 0.5314 0.3768 -0.0320 0.101 Uiso calc R 1 1
H H14C 0.5292 0.3657 0.0448 0.101 Uiso calc R 1 1
C C15 0.24118(15) 0.15682(14) 0.33195(8) 0.0528(4) Uani d . 1 1
C C16 0.34950(17) 0.1809(3) 0.29967(13) 0.1029(10) Uani d . 1 1
H H16A 0.3616 0.1387 0.2631 0.154 Uiso calc R 1 1
H H16B 0.4078 0.1734 0.3311 0.154 Uiso calc R 1 1
H H16C 0.3479 0.2460 0.2843 0.154 Uiso calc R 1 1
C C17 0.2179(2) 0.2255(2) 0.38729(11) 0.0970(9) Uani d . 1 1
H H17A 0.2182 0.2898 0.3707 0.146 Uiso calc R 1 1
H H17B 0.2733 0.2190 0.4206 0.146 Uiso calc R 1 1
H H17C 0.1472 0.2114 0.4059 0.146 Uiso calc R 1 1
C C18 0.2491(3) 0.0546(2) 0.35636(17) 0.1255(13) Uani d . 1 1
H H18A 0.1877 0.0409 0.3845 0.188 Uiso calc R 1 1
H H18B 0.3162 0.0464 0.3806 0.188 Uiso calc R 1 1
H H18C 0.2484 0.0116 0.3195 0.188 Uiso calc R 1 1
N N1 -0.08393(13) -0.13359(9) 0.25942(8) 0.0540(4) Uani d . 1 1
N N2 0.05405(10) 0.02334(8) 0.25439(6) 0.0364(3) Uani d . 1 1
N N3 0.14805(10) 0.16613(9) 0.28437(6) 0.0393(3) Uani d . 1 1
N N4 0.11341(11) -0.01085(9) 0.15268(6) 0.0417(3) Uani d . 1 1
N N5 0.45877(13) 0.25768(12) -0.00212(7) 0.0601(4) Uani d . 1 1
H H3 0.1442(13) 0.2223(13) 0.2656(8) 0.042(4) Uiso d . 1 1

loop_
_atom_site_aniso_label
_atom_site_aniso_U_11
_atom_site_aniso_U_22
_atom_site_aniso_U_33
_atom_site_aniso_U_12
_atom_site_aniso_U_13
_atom_site_aniso_U_23
C1 0.0562(10) 0.0418(9) 0.0532(9) 0.0031(7) 0.0173(8) 0.0078(7)
C2 0.0505(9) 0.0407(8) 0.0394(7) 0.0067(7) 0.0083(7) 0.0017(6)
C3 0.0444(8) 0.0323(7) 0.0440(8) 0.0002(6) 0.0063(7) -0.0035(6)
C4 0.0567(10) 0.0364(8) 0.0586(10) -0.0068(7) 0.0142(8) -0.0076(7)
C5 0.0361(7) 0.0293(7) 0.0375(7) 0.0033(6) -0.0007(6) 0.0002(5)
C6 0.0340(7) 0.0296(7) 0.0385(7) 0.0035(5) 0.0007(6) -0.0020(5)
C7 0.0322(7) 0.0343(7) 0.0345(7) 0.0021(5) -0.0015(5) -0.0002(6)
C8 0.0467(8) 0.0332(7) 0.0392(7) -0.0001(6) 0.0016(6) -0.0043(6)
C9 0.0532(9) 0.0448(9) 0.0384(7) 0.0022(7) 0.0086(7) -0.0059(7)
C10 0.0369(7) 0.0467(9) 0.0379(7) -0.0026(6) -0.0001(6) 0.0016(6)
C11 0.0402(7) 0.0366(8) 0.0419(7) -0.0045(6) -0.0010(6) -0.0017(6)
C12 0.0392(7) 0.0352(7) 0.0379(7) 0.0011(6) 0.0010(6) -0.0056(6)
C13 0.0726(14) 0.0869(16) 0.0662(12) 0.0015(11) 0.0331(11) 0.0044(11)
C14 0.0725(13) 0.0677(12) 0.0610(11) -0.0256(10) 0.0065(10) 0.0113(9)
C15 0.0494(9) 0.0655(11) 0.0434(8) 0.0067(8) -0.0102(7) -0.0113(8)
C16 0.0460(12) 0.188(3) 0.0746(14) 0.0117(15) -0.0093(11) -0.0300(17)
C17 0.0787(15) 0.146(3) 0.0659(13) 0.0234(16) -0.0176(12) -0.0533(15)
C18 0.147(3) 0.091(2) 0.138(3) 0.0072(19) -0.092(2) 0.0259(18)
N1 0.0589(9) 0.0375(7) 0.0657(9) -0.0044(6) 0.0185(7) 0.0017(7)
N2 0.0390(6) 0.0311(6) 0.0392(6) 0.0031(5) 0.0039(5) 0.0009(5)
N3 0.0445(7) 0.0354(7) 0.0378(6) 0.0047(5) -0.0024(5) -0.0055(5)
N4 0.0472(7) 0.0340(6) 0.0439(7) -0.0049(5) 0.0072(6) -0.0060(5)
N5 0.0613(9) 0.0632(9) 0.0557(8) -0.0138(8) 0.0211(7) -0.0013(7)

loop_
_atom_type_symbol
_atom_type_description
_atom_type_scat_dispersion_real
_atom_type_scat_dispersion_imag
_atom_type_scat_source
C C 0.0033 0.0016 'International Tables Vol C Tables 4.2.6.8 and 6.1.1.4'
H H 0.0000 0.0000 'International Tables Vol C Tables 4.2.6.8 and 6.1.1.4'
N N 0.0061 0.0033 'International Tables Vol C Tables 4.2.6.8 and 6.1.1.4'

loop_
_geom_angle_atom_site_label_1
_geom_angle_atom_site_label_2
_geom_angle_atom_site_label_3
_geom_angle
C2 C1 N1 124.07(15)
C2 C1 H1 118.0
N1 C1 H1 118.0
C1 C2 N2 118.00(14)
C1 C2 H2 121.0
N2 C2 H2 121.0
N4 C3 N2 111.17(13)
N4 C3 C4 131.60(14)
N2 C3 C4 117.23(13)
N1 C4 C3 123.38(15)
N1 C4 H4 118.3
C3 C4 H4 118.3
N2 C5 N3 118.08(12)
N2 C5 C6 104.60(12)
N3 C5 C6 137.30(13)
N4 C6 C5 110.80(12)
N4 C6 C7 118.73(12)
C5 C6 C7 130.48(13)
C12 C7 C8 116.29(13)
C12 C7 C6 123.82(12)
C8 C7 C6 119.86(13)
C9 C8 C7 122.29(14)
C9 C8 H8 118.9
C7 C8 H8 118.9
C8 C9 C10 121.30(14)
C8 C9 H9 119.3
C10 C9 H9 119.3
N5 C10 C11 122.09(14)
N5 C10 C9 121.49(14)
C11 C10 C9 116.41(13)
C12 C11 C10 121.61(14)
C12 C11 H11 119.2
C10 C11 H11 119.2
C11 C12 C7 122.01(13)
C11 C12 H12 119.0
C7 C12 H12 119.0
N5 C13 H13A 109.5
N5 C13 H13B 109.5
H13A C13 H13B 109.5
N5 C13 H13C 109.5
H13A C13 H13C 109.5
H13B C13 H13C 109.5
N5 C14 H14A 109.5
N5 C14 H14B 109.5
H14A C14 H14B 109.5
N5 C14 H14C 109.5
H14A C14 H14C 109.5
H14B C14 H14C 109.5
N3 C15 C17 106.49(15)
N3 C15 C16 111.26(15)
C17 C15 C16 110.3(2)
N3 C15 C18 109.98(17)
C17 C15 C18 111.6(2)
C16 C15 C18 107.2(2)
C15 C16 H16A 109.5
C15 C16 H16B 109.5
H16A C16 H16B 109.5
C15 C16 H16C 109.5
H16A C16 H16C 109.5
H16B C16 H16C 109.5
C15 C17 H17A 109.5
C15 C17 H17B 109.5
H17A C17 H17B 109.5
C15 C17 H17C 109.5
H17A C17 H17C 109.5
H17B C17 H17C 109.5
C15 C18 H18A 109.5
C15 C18 H18B 109.5
H18A C18 H18B 109.5
C15 C18 H18C 109.5
H18A C18 H18C 109.5
H18B C18 H18C 109.5
C4 N1 C1 117.02(14)
C2 N2 C5 132.20(13)
C2 N2 C3 120.09(13)
C5 N2 C3 107.56(12)
C5 N3 C15 120.24(12)
C5 N3 H3 110.0(11)
C15 N3 H3 113.6(11)
C3 N4 C6 105.83(12)
C10 N5 C14 121.33(15)
C10 N5 C13 120.58(16)
C14 N5 C13 117.68(16)

loop_
_geom_bond_atom_site_label_1
_geom_bond_atom_site_label_2
_geom_bond_distance
C1 C2 1.349(2)
C1 N1 1.367(2)
C1 H1 0.9300
C2 N2 1.3778(19)
C2 H2 0.9300
C3 N4 1.3291(19)
C3 N2 1.3847(18)
C3 C4 1.402(2)
C4 N1 1.313(2)
C4 H4 0.9300
C5 N2 1.3819(18)
C5 N3 1.3912(18)
C5 C6 1.4027(19)
C6 N4 1.3709(18)
C6 C7 1.4706(19)
C7 C12 1.394(2)
C7 C8 1.398(2)
C8 C9 1.376(2)
C8 H8 0.9300
C9 C10 1.405(2)
C9 H9 0.9300
C10 N5 1.382(2)
C10 C11 1.404(2)
C11 C12 1.378(2)
C11 H11 0.9300
C12 H12 0.9300
C13 N5 1.440(2)
C13 H13A 0.9600
C13 H13B 0.9600
C13 H13C 0.9600
C14 N5 1.440(2)
C14 H14A 0.9600
C14 H14B 0.9600
C14 H14C 0.9600
C15 N3 1.495(2)
C15 C17 1.504(3)
C15 C16 1.510(3)
C15 C18 1.514(3)
C16 H16A 0.9600
C16 H16B 0.9600
C16 H16C 0.9600
C17 H17A 0.9600
C17 H17B 0.9600
C17 H17C 0.9600
C18 H18A 0.9600
C18 H18B 0.9600
C18 H18C 0.9600
N3 H3 0.873(17)

loop_
_geom_hbond_atom_site_label_D
_geom_hbond_atom_site_label_H
_geom_hbond_atom_site_label_A
_geom_hbond_site_symmetry_A
_geom_hbond_distance_DH
_geom_hbond_distance_HA
_geom_hbond_distance_DA
_geom_hbond_angle_DHA
N3 H3 N1 4_555.01 0.873(18) 2.201(18) 3.0361(18) 160.0(14)
C11 H11 N4 7_665.01 0.93 2.532 3.428(2) 162.0

loop_
_geom_torsion_atom_site_label_1
_geom_torsion_atom_site_label_2
_geom_torsion_atom_site_label_3
_geom_torsion_atom_site_label_4
_geom_torsion
N1 C1 C2 N2 1.0(3)
N4 C3 C4 N1 -175.41(17)
N2 C3 C4 N1 4.2(3)
N2 C5 C6 N4 -2.09(16)
N3 C5 C6 N4 179.96(16)
N2 C5 C6 C7 178.06(14)
N3 C5 C6 C7 0.1(3)
N4 C6 C7 C12 160.24(13)
C5 C6 C7 C12 -19.9(2)
N4 C6 C7 C8 -17.7(2)
C5 C6 C7 C8 162.11(14)
C12 C7 C8 C9 2.9(2)
C6 C7 C8 C9 -178.96(14)
C7 C8 C9 C10 -1.5(2)
C8 C9 C10 N5 179.77(15)
C8 C9 C10 C11 -1.3(2)
N5 C10 C11 C12 -178.37(15)
C9 C10 C11 C12 2.7(2)
C10 C11 C12 C7 -1.3(2)
C8 C7 C12 C11 -1.5(2)
C6 C7 C12 C11 -179.53(14)
C3 C4 N1 C1 -0.5(3)
C2 C1 N1 C4 -2.2(3)
C1 C2 N2 C5 177.97(15)
C1 C2 N2 C3 3.0(2)
N3 C5 N2 C2 5.3(2)
C6 C5 N2 C2 -173.15(14)
N3 C5 N2 C3 -179.30(12)
C6 C5 N2 C3 2.27(15)
N4 C3 N2 C2 174.29(13)
C4 C3 N2 C2 -5.4(2)
N4 C3 N2 C5 -1.79(17)
C4 C3 N2 C5 178.51(14)
N2 C5 N3 C15 93.24(17)
C6 C5 N3 C15 -89.0(2)
C17 C15 N3 C5 -161.45(18)
C16 C15 N3 C5 78.3(2)
C18 C15 N3 C5 -40.4(2)
N2 C3 N4 C6 0.46(17)
C4 C3 N4 C6 -179.89(17)
C5 C6 N4 C3 1.04(16)
C7 C6 N4 C3 -179.08(13)
C11 C10 N5 C14 -0.5(3)
C9 C10 N5 C14 178.34(17)
C11 C10 N5 C13 171.93(17)
C9 C10 N5 C13 -9.2(3)

loop_
_cod_related_entry_id
_cod_related_entry_database
_cod_related_entry_code
1 ChemSpider 17607955
